data_7030877
loop_
_publ_author_name
'Mikata, Yuji'
'Kawata, Keiko'
'Takeuchi, Saaya'
'Nakanishi, Kaori'
'Konno, Hideo'
'Itami, Saori'
'Yasuda, Keiko'
'Tamotsu, Satoshi'
'Burdette, Shawn C.'

_publ_section_title
;
 Isoquinoline-derivatized tris(2-pyridylmethyl)amines as fluorescent zinc
 sensors with strict Zn(2+)/Cd(2+) selectivity.
;
_journal_issue 28
_journal_name_full 'Dalton transactions (Cambridge, England : 2003)'
_journal_page_first 10751
_journal_page_last 10759
_journal_paper_doi 10.1039/c4dt01054j
_journal_volume 43
_journal_year 2014
_chemical_formula_moiety 'C26 H22 N4'
_chemical_formula_sum 'C26 H22 N4'
_chemical_formula_weight 390.49
_space_group_IT_number 9
_symmetry_cell_setting monoclinic
_symmetry_Int_Tables_number 9
_symmetry_space_group_name_Hall 'C -2yc'
_symmetry_space_group_name_H-M 'C 1 c 1'
_atom_sites_solution_hydrogens geom
_atom_sites_solution_primary direct
_atom_sites_solution_secondary difmap
_cell_angle_alpha 90.0000
_cell_angle_beta 120.935(3)
_cell_angle_gamma 90.0000
_cell_formula_units_Z 4
_cell_length_a 17.041(5)
_cell_length_b 9.384(3)
_cell_length_c 14.979(5)
_cell_measurement_reflns_used 2834
_cell_measurement_temperature 123
_cell_measurement_theta_max 27.46
_cell_measurement_theta_min 3.17
_cell_volume 2054.6(11)
_computing_cell_refinement CrystalClear
_computing_data_collection 'CrystalClear (Rigaku/MSC Inc., 2006)'
_computing_data_reduction CrystalClear
_computing_molecular_graphics 'CrystalStructure 4.0'
_computing_publication_material 'CrystalStructure 4.0 (Rigaku, 2010)'
_computing_structure_refinement 'SHELXL97 (Sheldrick, 2008)'
_computing_structure_solution 'SIR92 (Altomare, et al., 1994)'
_diffrn_ambient_temperature 123
_diffrn_detector_area_resol_mean 7.314
_diffrn_measured_fraction_theta_full 0.980
_diffrn_measured_fraction_theta_max 0.980
_diffrn_measurement_device_type 'Rigaku Mercury70'
_diffrn_measurement_method \w
_diffrn_radiation_type 'Mo K\a'
_diffrn_radiation_wavelength 0.71070
_diffrn_reflns_av_R_equivalents 0.0219
_diffrn_reflns_limit_h_max 22
_diffrn_reflns_limit_h_min -18
_diffrn_reflns_limit_k_max 12
_diffrn_reflns_limit_k_min -12
_diffrn_reflns_limit_l_max 16
_diffrn_reflns_limit_l_min -19
_diffrn_reflns_number 7780
_diffrn_reflns_theta_full 27.48
_diffrn_reflns_theta_max 27.48
_diffrn_standards_number 0
_exptl_absorpt_coefficient_mu 0.076
_exptl_absorpt_correction_T_max 0.977
_exptl_absorpt_correction_T_min 0.778
_exptl_absorpt_correction_type multi-scan
_exptl_absorpt_process_details 'REQAB (Rigaku, 1998)'
_exptl_crystal_colour colorless
_exptl_crystal_density_diffrn 1.262
_exptl_crystal_density_method 'not measured'
_exptl_crystal_description unknown
_exptl_crystal_F_000 824.00
_exptl_crystal_size_max 0.500
_exptl_crystal_size_mid 0.300
_exptl_crystal_size_min 0.300
_refine_diff_density_max 0.120
_refine_diff_density_min -0.180
_refine_ls_extinction_method none
_refine_ls_goodness_of_fit_ref 1.101
_refine_ls_hydrogen_treatment refxyz
_refine_ls_number_parameters 359
_refine_ls_number_reflns 3649
_refine_ls_number_restraints 2
_refine_ls_R_factor_gt 0.0376
_refine_ls_shift/su_max 0.000
_refine_ls_structure_factor_coef Fsqd
_refine_ls_weighting_details 'w = 1/[\s^2^(Fo^2^)+(0.0464P)^2^+0.0000P] where P=(Fo^2^+2Fc^2^)/3'
_refine_ls_weighting_scheme calc
_refine_ls_wR_factor_ref 0.0911
_reflns_number_gt 3402
_reflns_number_total 3649
_reflns_threshold_expression F^2^>2.0\s(F^2^)
_cod_data_source_file c4dt01054j2.cif
_cod_data_source_block 1isoBQPA-110818
_cod_depositor_comments 'Adding full bibliography for 7030877--7030885.cif.'
_cod_original_cell_volume 2054.5(10)
_cod_database_code 7030877

loop_
_symmetry_equiv_pos_site_id
_symmetry_equiv_pos_as_xyz
1 +X,+Y,+Z
2 +X,-Y,1/2+Z
3 1/2+X,1/2+Y,+Z
4 1/2+X,1/2-Y,1/2+Z

loop_
_atom_site_label
_atom_site_type_symbol
_atom_site_fract_x
_atom_site_fract_y
_atom_site_fract_z
_atom_site_U_iso_or_equiv
_atom_site_adp_type
_atom_site_occupancy
_atom_site_symmetry_multiplicity
_atom_site_calc_flag
N1 N 0.35784(10) 0.03040(14) 0.38192(11) 0.0277(4) Uani 1.0 4 d
N2 N 0.24600(11) 0.20838(17) 0.14815(12) 0.0340(4) Uani 1.0 4 d
N3 N 0.30743(10) -0.32335(16) 0.35631(12) 0.0323(4) Uani 1.0 4 d
N4 N 0.36707(11) 0.23122(15) 0.58663(12) 0.0328(4) Uani 1.0 4 d
C1 C 0.30455(13) 0.01298(19) 0.26824(14) 0.0300(4) Uani 1.0 4 d
C2 C 0.31965(12) 0.13373(17) 0.21206(14) 0.0283(4) Uani 1.0 4 d
C3 C 0.25539(15) 0.3201(3) 0.09512(16) 0.0405(5) Uani 1.0 4 d
C4 C 0.33695(15) 0.3611(2) 0.10779(15) 0.0403(5) Uani 1.0 4 d
C5 C 0.50431(17) 0.3202(3) 0.19275(18) 0.0470(6) Uani 1.0 4 d
C6 C 0.57837(17) 0.2392(3) 0.2565(2) 0.0534(7) Uani 1.0 4 d
C7 C 0.56998(15) 0.1183(3) 0.30648(18) 0.0485(6) Uani 1.0 4 d
C8 C 0.48707(13) 0.0812(3) 0.29331(15) 0.0363(5) Uani 1.0 4 d
C9 C 0.40820(13) 0.16463(19) 0.22808(14) 0.0299(4) Uani 1.0 4 d
C10 C 0.41655(14) 0.28431(19) 0.17543(15) 0.0352(5) Uani 1.0 4 d
C11 C 0.34593(13) -0.09221(18) 0.43444(15) 0.0308(4) Uani 1.0 4 d
C12 C 0.37497(13) -0.23264(17) 0.41180(14) 0.0298(4) Uani 1.0 4 d
C13 C 0.32924(14) -0.45556(18) 0.33732(15) 0.0356(5) Uani 1.0 4 d
C14 C 0.41615(14) -0.5008(2) 0.37445(15) 0.0351(4) Uani 1.0 4 d
C15 C 0.58206(14) -0.4469(3) 0.47401(16) 0.0399(5) Uani 1.0 4 d
C16 C 0.65085(15) -0.3507(3) 0.52816(17) 0.0444(5) Uani 1.0 4 d
C17 C 0.63002(14) -0.2113(3) 0.54492(17) 0.0435(5) Uani 1.0 4 d
C18 C 0.54189(14) -0.1699(2) 0.50899(16) 0.0374(5) Uani 1.0 4 d
C19 C 0.46903(13) -0.26736(18) 0.45197(14) 0.0291(4) Uani 1.0 4 d
C20 C 0.48955(13) -0.40676(18) 0.43369(14) 0.0316(4) Uani 1.0 4 d
C21 C 0.32966(13) 0.15925(18) 0.41406(14) 0.0301(4) Uani 1.0 4 d
C22 C 0.39945(12) 0.20273(17) 0.52393(14) 0.0280(4) Uani 1.0 4 d
C23 C 0.49151(13) 0.2150(2) 0.55593(16) 0.0334(4) Uani 1.0 4 d
C24 C 0.55307(14) 0.2565(2) 0.65645(16) 0.0391(5) Uani 1.0 4 d
C25 C 0.52039(15) 0.2853(2) 0.72247(17) 0.0398(5) Uani 1.0 4 d
C26 C 0.42792(14) 0.2725(2) 0.68414(16) 0.0369(5) Uani 1.0 4 d
H1 H 0.2359(14) 0.007(2) 0.2420(15) 0.028(5) Uiso 1.0 4 d
H2 H 0.3239(13) -0.084(3) 0.2525(16) 0.032(5) Uiso 1.0 4 d
H3 H 0.1927(16) 0.376(3) 0.0417(19) 0.049(7) Uiso 1.0 4 d
H4 H 0.3410(17) 0.441(3) 0.068(2) 0.056(7) Uiso 1.0 4 d
H5 H 0.513(2) 0.401(3) 0.158(2) 0.063(8) Uiso 1.0 4 d
H6 H 0.6401(19) 0.264(3) 0.269(2) 0.065(8) Uiso 1.0 4 d
H7 H 0.6268(18) 0.060(3) 0.353(2) 0.063(8) Uiso 1.0 4 d
H8 H 0.4817(16) -0.006(3) 0.3312(19) 0.052(7) Uiso 1.0 4 d
H9 H 0.3864(14) -0.072(3) 0.5126(17) 0.032(5) Uiso 1.0 4 d
H10 H 0.2808(15) -0.103(3) 0.4153(17) 0.039(6) Uiso 1.0 4 d
H11 H 0.2707(16) -0.520(3) 0.2902(19) 0.046(7) Uiso 1.0 4 d
H12 H 0.4295(15) -0.599(3) 0.3584(17) 0.041(6) Uiso 1.0 4 d
H13 H 0.5959(17) -0.545(3) 0.459(2) 0.058(8) Uiso 1.0 4 d
H14 H 0.7202(17) -0.381(3) 0.5581(18) 0.051(7) Uiso 1.0 4 d
H15 H 0.6849(18) -0.149(3) 0.586(2) 0.057(8) Uiso 1.0 4 d
H16 H 0.5254(15) -0.072(3) 0.5244(17) 0.041(6) Uiso 1.0 4 d
H17 H 0.3252(14) 0.235(3) 0.3630(16) 0.037(6) Uiso 1.0 4 d
H18 H 0.2654(14) 0.140(3) 0.4074(16) 0.037(6) Uiso 1.0 4 d
H19 H 0.5110(16) 0.193(3) 0.5034(19) 0.050(7) Uiso 1.0 4 d
H20 H 0.6190(19) 0.261(3) 0.680(2) 0.056(8) Uiso 1.0 4 d
H21 H 0.5627(16) 0.310(3) 0.7934(19) 0.037(6) Uiso 1.0 4 d
H22 H 0.3985(16) 0.298(3) 0.7274(18) 0.041(6) Uiso 1.0 4 d

loop_
_atom_site_aniso_label
_atom_site_aniso_U_11
_atom_site_aniso_U_22
_atom_site_aniso_U_33
_atom_site_aniso_U_12
_atom_site_aniso_U_13
_atom_site_aniso_U_23
N1 0.0362(8) 0.0222(7) 0.0247(8) -0.0009(6) 0.0156(7) -0.0002(6)
N2 0.0371(9) 0.0333(8) 0.0281(9) 0.0035(7) 0.0142(8) 0.0003(7)
N3 0.0380(9) 0.0267(7) 0.0306(9) -0.0045(6) 0.0165(8) 0.0001(6)
N4 0.0407(9) 0.0279(8) 0.0348(9) -0.0034(7) 0.0231(8) -0.0054(7)
C1 0.0344(10) 0.0294(9) 0.0260(10) -0.0031(7) 0.0154(8) -0.0032(7)
C2 0.0328(9) 0.0252(8) 0.0254(10) -0.0011(7) 0.0139(8) -0.0032(7)
C3 0.0525(13) 0.0327(10) 0.0336(11) 0.0059(9) 0.0201(10) 0.0026(8)
C4 0.0650(14) 0.0274(9) 0.0311(11) -0.0035(9) 0.0266(11) -0.0013(8)
C5 0.0604(15) 0.0503(12) 0.0434(13) -0.0251(11) 0.0361(12) -0.0182(10)
C6 0.0461(14) 0.0765(17) 0.0481(15) -0.0216(12) 0.0317(13) -0.0242(13)
C7 0.0370(12) 0.0694(15) 0.0392(12) -0.0003(11) 0.0197(10) -0.0140(11)
C8 0.0352(11) 0.0430(11) 0.0287(10) -0.0002(8) 0.0151(9) -0.0063(8)
C9 0.0366(10) 0.0305(9) 0.0255(9) -0.0043(7) 0.0179(8) -0.0076(7)
C10 0.0503(12) 0.0321(9) 0.0314(11) -0.0093(8) 0.0267(10) -0.0093(8)
C11 0.0414(11) 0.0243(9) 0.0304(11) -0.0023(7) 0.0210(10) 0.0002(7)
C12 0.0370(10) 0.0258(8) 0.0267(10) -0.0008(7) 0.0164(9) 0.0025(7)
C13 0.0449(12) 0.0265(8) 0.0332(11) -0.0046(8) 0.0183(10) -0.0023(8)
C14 0.0499(12) 0.0264(9) 0.0299(11) 0.0000(8) 0.0212(9) 0.0015(8)
C15 0.0438(12) 0.0424(11) 0.0345(11) 0.0105(9) 0.0209(10) 0.0113(9)
C16 0.0381(11) 0.0569(13) 0.0344(12) 0.0075(10) 0.0160(10) 0.0179(10)
C17 0.0355(12) 0.0506(13) 0.0319(12) -0.0057(9) 0.0083(10) 0.0109(9)
C18 0.0393(11) 0.0365(10) 0.0292(11) -0.0050(8) 0.0125(9) 0.0037(8)
C19 0.0350(10) 0.0267(8) 0.0226(9) -0.0022(7) 0.0126(8) 0.0031(7)
C20 0.0409(10) 0.0302(9) 0.0256(10) 0.0030(7) 0.0185(9) 0.0066(7)
C21 0.0368(10) 0.0253(8) 0.0282(10) 0.0022(7) 0.0165(9) -0.0009(7)
C22 0.0359(10) 0.0216(8) 0.0277(10) -0.0032(7) 0.0173(8) -0.0021(7)
C23 0.0374(11) 0.0316(9) 0.0364(11) -0.0023(7) 0.0227(10) -0.0046(8)
C24 0.0359(12) 0.0385(10) 0.0402(13) -0.0065(8) 0.0177(10) -0.0053(9)
C25 0.0452(12) 0.0387(10) 0.0314(12) -0.0054(9) 0.0168(10) -0.0075(9)
C26 0.0449(12) 0.0375(10) 0.0329(12) -0.0043(9) 0.0233(10) -0.0070(8)

loop_
_atom_type_symbol
_atom_type_description
_atom_type_scat_dispersion_real
_atom_type_scat_dispersion_imag
_atom_type_scat_source
C C 0.0033 0.0016
;
International Tables for Crystallography
(1992, Vol. C, Tables 4.2.6.8 and 6.1.1.4)
;
H H 0.0000 0.0000
;
International Tables for Crystallography
(1992, Vol. C, Table 6.1.1.4)
;
N N 0.0061 0.0033
;
International Tables for Crystallography
(1992, Vol. C, Tables 4.2.6.8 and 6.1.1.4)
;

loop_
_geom_angle_atom_site_label_1
_geom_angle_atom_site_label_2
_geom_angle_atom_site_label_3
_geom_angle
_geom_angle_publ_flag
C1 N1 C11 111.16(14) yes
C1 N1 C21 111.07(13) yes
C11 N1 C21 108.13(19) yes
C2 N2 C3 118.3(2) yes
C12 N3 C13 118.18(17) yes
C22 N4 C26 117.1(2) yes
N1 C1 C2 112.41(14) yes
N2 C2 C1 115.52(19) yes
N2 C2 C9 122.75(19) yes
C1 C2 C9 121.72(15) yes
N2 C3 C4 123.41(18) yes
C3 C4 C10 119.7(2) yes
C6 C5 C10 120.4(3) yes
C5 C6 C7 120.9(3) yes
C6 C7 C8 120.6(2) yes
C7 C8 C9 120.0(3) yes
C2 C9 C8 123.10(19) yes
C2 C9 C10 117.72(16) yes
C8 C9 C10 119.2(2) yes
C4 C10 C5 123.1(2) yes
C4 C10 C9 118.1(3) yes
C5 C10 C9 118.84(18) yes
N1 C11 C12 114.4(3) yes
N3 C12 C11 115.04(18) yes
N3 C12 C19 122.79(17) yes
C11 C12 C19 122.10(15) yes
N3 C13 C14 123.77(17) yes
C13 C14 C20 119.41(19) yes
C16 C15 C20 120.2(2) yes
C15 C16 C17 120.0(3) yes
C16 C17 C18 121.3(2) yes
C17 C18 C19 119.9(2) yes
C12 C19 C18 123.40(18) yes
C12 C19 C20 117.62(16) yes
C18 C19 C20 118.98(19) yes
C14 C20 C15 122.26(19) yes
C14 C20 C19 118.17(19) yes
C15 C20 C19 119.57(17) yes
N1 C21 C22 111.87(14) yes
N4 C22 C21 116.19(18) yes
N4 C22 C23 122.75(17) yes
C21 C22 C23 121.0(3) yes
C22 C23 C24 119.4(3) yes
C23 C24 C25 118.4(3) yes
C24 C25 C26 118.56(19) yes
N4 C26 C25 123.9(3) yes
N1 C1 H1 110.7(13) no
N1 C1 H2 106.4(11) no
C2 C1 H1 108.3(12) no
C2 C1 H2 111.5(15) no
H1 C1 H2 107.3(16) no
N2 C3 H3 115.6(16) no
C4 C3 H3 121.0(16) no
C3 C4 H4 121.2(15) no
C10 C4 H4 119.1(16) no
C6 C5 H5 118.4(18) no
C10 C5 H5 121.2(17) no
C5 C6 H6 120.8(16) no
C7 C6 H6 118.3(16) no
C6 C7 H7 119(2) no
C8 C7 H7 121(2) no
C7 C8 H8 120.1(14) no
C9 C8 H8 119.9(15) no
N1 C11 H9 105.6(13) no
N1 C11 H10 111.5(13) no
C12 C11 H9 108.4(12) no
C12 C11 H10 106.9(13) no
H9 C11 H10 110(2) no
N3 C13 H11 112.9(14) no
C14 C13 H11 123.3(14) no
C13 C14 H12 121.5(13) no
C20 C14 H12 119.1(13) no
C16 C15 H13 120.7(15) no
C20 C15 H13 119.0(14) no
C15 C16 H14 120.3(13) no
C17 C16 H14 119.7(13) no
C16 C17 H15 114.3(17) no
C18 C17 H15 124.4(17) no
C17 C18 H16 122.7(12) no
C19 C18 H16 117.3(13) no
N1 C21 H17 103.8(15) no
N1 C21 H18 109.0(12) no
C22 C21 H17 110.1(11) no
C22 C21 H18 110.1(12) no
H17 C21 H18 111.8(17) no
C22 C23 H19 118.3(12) no
C24 C23 H19 122.3(12) no
C23 C24 H20 119.1(18) no
C25 C24 H20 122.5(18) no
C24 C25 H21 119.3(19) no
C26 C25 H21 122(2) no
N4 C26 H22 113.4(11) no
C25 C26 H22 122.7(11) no

loop_
_geom_bond_atom_site_label_1
_geom_bond_atom_site_label_2
_geom_bond_distance
_geom_bond_publ_flag
N1 C1 1.470(3) yes
N1 C11 1.466(3) yes
N1 C21 1.470(3) yes
N2 C2 1.322(3) yes
N2 C3 1.373(3) yes
N3 C12 1.325(3) yes
N3 C13 1.366(3) yes
N4 C22 1.338(4) yes
N4 C26 1.342(3) yes
C1 C2 1.510(3) yes
C2 C9 1.430(4) yes
C3 C4 1.358(4) yes
C4 C10 1.404(3) yes
C5 C6 1.358(4) yes
C5 C10 1.421(4) yes
C6 C7 1.406(5) yes
C7 C8 1.368(4) yes
C8 C9 1.423(3) yes
C9 C10 1.421(3) yes
C11 C12 1.506(3) yes
C12 C19 1.430(3) yes
C13 C14 1.355(4) yes
C14 C20 1.410(3) yes
C15 C16 1.367(3) yes
C15 C20 1.419(3) yes
C16 C17 1.411(4) yes
C17 C18 1.366(4) yes
C18 C19 1.420(3) yes
C19 C20 1.417(3) yes
C21 C22 1.509(3) yes
C22 C23 1.390(3) yes
C23 C24 1.377(3) yes
C24 C25 1.388(5) yes
C25 C26 1.377(4) yes
C1 H1 1.03(3) no
C1 H2 1.04(3) no
C3 H3 1.09(2) no
C4 H4 0.98(3) no
C5 H5 0.98(4) no
C6 H6 0.99(4) no
C7 H7 1.02(3) no
C8 H8 1.03(3) no
C11 H9 1.03(2) no
C11 H10 1.00(3) no
C13 H11 1.06(2) no
C14 H12 1.00(3) no
C15 H13 1.00(3) no
C16 H14 1.06(3) no
C17 H15 1.00(3) no
C18 H16 1.02(3) no
C21 H17 1.02(3) no
C21 H18 1.06(3) no
C23 H19 1.02(4) no
C24 H20 0.99(3) no
C25 H21 0.96(3) no
C26 H22 1.03(4) no

loop_
_geom_contact_atom_site_label_1
_geom_contact_atom_site_label_2
_geom_contact_distance
_geom_contact_publ_flag
_geom_contact_site_symmetry_2
N1 N2 3.438(3) no .
N1 N3 3.401(3) no .
N1 N4 3.533(3) no .
N1 C8 3.137(4) no .
N1 C9 3.109(4) no .
N1 C18 3.295(3) no .
N1 C19 3.233(3) no .
N1 C23 2.980(3) no .
N2 C10 2.811(4) no .
N2 C21 3.503(3) no .
N3 C1 3.411(3) no .
N3 C20 2.809(3) no .
N4 C24 2.791(3) no .
C1 C8 3.004(4) no .
C1 C12 2.954(3) no .
C2 C4 2.748(3) no .
C2 C21 2.951(4) no .
C3 C9 2.746(3) no .
C5 C8 2.800(4) no .
C6 C9 2.795(4) no .
C7 C10 2.800(3) no .
C11 C18 3.016(4) no .
C11 C22 3.005(3) no .
C12 C14 2.746(3) no .
C13 C19 2.745(3) no .
C15 C18 2.805(4) no .
C16 C19 2.807(4) no .
C17 C20 2.787(3) no .
C22 C25 2.718(3) no .
C23 C26 2.700(4) no .
N2 C24 3.369(4) no 4_454
N3 C4 3.552(4) no 2_555
N3 C6 3.437(4) no 3_445
N4 C16 3.408(4) no 3_455
C1 C16 3.525(3) no 4_444
C4 N3 3.552(4) no 2_554
C4 C12 3.528(4) no 2_554
C5 C18 3.433(5) no 2_554
C5 C19 3.374(4) no 2_554
C6 N3 3.437(4) no 3_555
C6 C18 3.490(5) no 2_554
C12 C4 3.528(4) no 2_555
C14 C23 3.544(3) no 1_545
C16 N4 3.408(4) no 3_545
C16 C1 3.525(3) no 4_545
C18 C5 3.433(5) no 2_555
C18 C6 3.490(5) no 2_555
C19 C5 3.374(4) no 2_555
C20 C26 3.554(4) no 2_554
C23 C14 3.544(3) no 1_565
C24 N2 3.369(4) no 4_555
C26 C20 3.554(4) no 2_555
N1 H8 2.61(4) no .
N1 H16 2.713(19) no .
N1 H19 2.75(3) no .
N2 H1 2.41(3) no .
N2 H2 3.10(2) no .
N2 H4 3.29(4) no .
N2 H17 2.79(3) no .
N3 H1 3.447(19) no .
N3 H2 2.83(3) no .
N3 H9 3.10(2) no .
N3 H10 2.38(3) no .
N3 H12 3.31(3) no .
N4 H9 3.13(3) no .
N4 H17 3.05(3) no .
N4 H18 2.481(19) no .
N4 H19 3.29(4) no .
N4 H21 3.261(19) no .
C1 H8 2.67(3) no .
C1 H9 3.27(3) no .
C1 H10 2.67(3) no .
C1 H17 2.44(3) no .
C1 H18 2.77(3) no .
C2 H3 3.27(2) no .
C2 H8 2.73(3) no .
C2 H17 2.41(3) no .
C2 H18 3.49(3) no .
C4 H5 2.71(4) no .
C5 H4 2.68(3) no .
C5 H7 3.31(3) no .
C6 H8 3.34(3) no .
C7 H5 3.28(3) no .
C8 H2 2.96(3) no .
C8 H6 3.29(4) no .
C8 H16 3.48(3) no .
C8 H19 3.14(3) no .
C9 H1 3.39(3) no .
C9 H2 2.86(3) no .
C9 H4 3.31(3) no .
C9 H5 3.34(4) no .
C9 H7 3.34(3) no .
C9 H17 3.08(3) no .
C9 H19 3.57(3) no .
C10 H3 3.38(3) no .
C10 H6 3.32(3) no .
C10 H8 3.38(3) no .
C11 H1 2.671(18) no .
C11 H2 2.55(3) no .
C11 H8 3.47(4) no .
C11 H16 2.64(3) no .
C11 H17 3.21(3) no .
C11 H18 2.50(3) no .
C12 H1 3.308(18) no .
C12 H2 2.50(3) no .
C12 H8 3.40(4) no .
C12 H11 3.22(3) no .
C12 H16 2.69(2) no .
C14 H13 2.68(3) no .
C15 H12 2.68(2) no .
C15 H15 3.27(3) no .
C16 H16 3.36(3) no .
C17 H8 3.47(3) no .
C17 H13 3.32(3) no .
C18 H8 2.77(3) no .
C18 H9 2.83(3) no .
C18 H14 3.37(3) no .
C18 H19 3.44(3) no .
C19 H2 3.227(18) no .
C19 H8 3.12(3) no .
C19 H9 2.74(3) no .
C19 H10 3.34(3) no .
C19 H12 3.33(3) no .
C19 H13 3.35(3) no .
C19 H15 3.35(3) no .
C20 H11 3.38(3) no .
C20 H14 3.38(3) no .
C20 H16 3.36(3) no .
C21 H1 2.646(19) no .
C21 H2 3.29(3) no .
C21 H9 2.52(2) no .
C21 H10 2.60(3) no .
C21 H16 3.59(3) no .
C21 H19 2.68(3) no .
C22 H9 2.58(2) no .
C22 H10 3.40(2) no .
C22 H16 3.35(3) no .
C22 H20 3.28(3) no .
C22 H22 3.18(3) no .
C23 H9 3.11(2) no .
C23 H16 2.84(3) no .
C23 H17 2.828(17) no .
C23 H18 3.39(2) no .
C23 H21 3.24(3) no .
C24 H16 3.56(3) no .
C24 H22 3.33(4) no .
C25 H19 3.32(3) no .
C26 H20 3.29(4) no .
H1 H9 3.59(3) no .
H1 H10 2.52(4) no .
H1 H17 2.71(3) no .
H1 H18 2.58(4) no .
H2 H8 2.43(4) no .
H2 H9 3.47(4) no .
H2 H10 2.89(4) no .
H2 H17 3.41(4) no .
H3 H4 2.43(4) no .
H4 H5 2.54(4) no .
H5 H6 2.33(4) no .
H6 H7 2.37(5) no .
H7 H8 2.40(5) no .
H8 H16 2.66(4) no .
H8 H19 3.01(4) no .
H9 H16 2.28(4) no .
H9 H17 3.46(3) no .
H9 H18 2.71(3) no .
H9 H19 3.32(4) no .
H10 H17 3.44(4) no .
H10 H18 2.30(3) no .
H11 H12 2.46(4) no .
H12 H13 2.48(4) no .
H13 H14 2.42(4) no .
H14 H15 2.35(4) no .
H15 H16 2.49(4) no .
H16 H19 2.50(4) no .
H17 H19 2.79(3) no .
H19 H20 2.40(4) no .
H20 H21 2.39(5) no .
H21 H22 2.44(4) no .
N2 H11 3.21(3) no 1_565
N2 H12 3.58(2) no 1_565
N2 H13 3.08(3) no 4_444
N2 H14 3.30(3) no 4_444
N2 H19 3.56(3) no 4_454
N2 H20 2.46(4) no 4_454
N3 H4 3.12(3) no 2_555
N3 H6 2.59(3) no 3_445
N3 H7 3.24(4) no 3_445
N3 H15 3.48(3) no 4_444
N3 H22 3.05(4) no 2_554
N4 H2 3.24(3) no 2_555
N4 H4 3.10(3) no 2_565
N4 H14 2.54(3) no 3_455
N4 H15 3.30(4) no 3_455
C1 H14 2.98(3) no 4_444
C1 H20 3.46(3) no 4_454
C1 H22 3.53(3) no 2_554
C2 H12 3.22(2) no 1_565
C2 H14 3.13(3) no 4_444
C2 H20 3.35(4) no 4_454
C3 H7 3.33(3) no 4_454
C3 H10 3.58(3) no 2_554
C3 H11 3.18(3) no 1_565
C3 H12 3.593(19) no 1_565
C3 H13 3.54(3) no 4_444
C3 H15 3.29(3) no 4_454
C3 H20 3.26(4) no 4_454
C4 H9 3.37(3) no 2_554
C4 H10 3.50(3) no 2_554
C4 H12 3.26(3) no 1_565
C4 H22 3.55(3) no 2_564
C5 H9 3.34(2) no 2_554
C5 H12 3.41(3) no 1_565
C5 H16 3.59(3) no 2_554
C6 H10 3.36(2) no 3_555
C6 H13 3.53(3) no 1_565
C6 H16 3.48(3) no 2_554
C7 H3 3.04(3) no 4_555
C8 H3 3.589(19) no 4_555
C8 H12 3.45(3) no 1_565
C9 H9 3.18(3) no 2_554
C9 H12 2.85(3) no 1_565
C10 H9 2.98(3) no 2_554
C10 H12 2.85(3) no 1_565
C11 H6 3.36(3) no 3_445
C12 H4 3.32(4) no 2_555
C12 H5 3.56(3) no 2_555
C12 H6 3.43(3) no 3_445
C12 H22 3.05(3) no 2_554
C13 H4 3.36(4) no 2_555
C13 H6 3.51(3) no 3_445
C13 H7 3.58(4) no 3_445
C13 H15 3.42(3) no 4_444
C13 H17 2.94(3) no 1_545
C13 H22 2.88(3) no 2_554
C14 H17 2.88(3) no 1_545
C14 H19 3.38(3) no 1_545
C14 H22 2.81(3) no 2_554
C15 H1 3.533(18) no 4_545
C15 H5 3.53(4) no 2_555
C15 H21 2.86(3) no 2_554
C16 H1 3.12(2) no 4_545
C16 H2 3.189(17) no 4_545
C16 H18 3.27(3) no 3_545
C16 H21 3.06(3) no 2_554
C17 H3 3.33(3) no 4_555
C17 H6 3.32(4) no 2_555
C17 H21 3.45(3) no 2_554
C18 H5 3.32(4) no 2_555
C18 H6 3.48(3) no 2_555
C19 H5 3.04(4) no 2_555
C19 H21 3.50(4) no 2_554
C19 H22 2.95(3) no 2_554
C20 H5 3.17(4) no 2_555
C20 H21 3.08(4) no 2_554
C20 H22 2.84(3) no 2_554
C21 H11 3.41(3) no 1_565
C21 H12 3.20(3) no 1_565
C21 H14 3.52(4) no 3_455
C21 H20 3.58(3) no 4_454
C22 H12 3.34(3) no 1_565
C22 H14 3.44(4) no 3_455
C23 H12 3.12(3) no 1_565
C24 H1 3.49(2) no 4_555
C24 H5 3.29(3) no 2_565
C25 H5 3.08(3) no 2_565
C25 H8 3.32(3) no 2_555
C26 H2 3.03(3) no 2_555
C26 H4 3.13(3) no 2_565
C26 H5 3.49(3) no 2_565
C26 H8 3.14(3) no 2_555
C26 H14 3.36(3) no 3_455
H1 C15 3.533(18) no 4_444
H1 C16 3.12(2) no 4_444
H1 C24 3.49(2) no 4_454
H1 H5 3.48(4) no 3_445
H1 H6 2.95(4) no 3_445
H1 H14 2.88(4) no 4_444
H1 H20 2.77(4) no 4_454
H2 N4 3.24(3) no 2_554
H2 C16 3.189(17) no 4_444
H2 C26 3.03(3) no 2_554
H2 H6 3.57(5) no 3_445
H2 H14 2.53(3) no 4_444
H2 H15 3.47(3) no 4_444
H2 H22 2.51(4) no 2_554
H3 C7 3.04(3) no 4_454
H3 C8 3.589(19) no 4_454
H3 C17 3.33(3) no 4_454
H3 H7 2.52(4) no 4_454
H3 H8 3.56(3) no 4_454
H3 H11 3.39(4) no 1_565
H3 H13 3.44(4) no 4_444
H3 H15 2.66(4) no 4_454
H3 H16 3.29(4) no 4_454
H3 H19 2.92(4) no 4_454
H3 H20 3.19(5) no 4_454
H4 N3 3.12(3) no 2_554
H4 N4 3.10(3) no 2_564
H4 C12 3.32(4) no 2_554
H4 C13 3.36(4) no 2_554
H4 C26 3.13(3) no 2_564
H4 H7 3.41(3) no 4_454
H4 H15 3.42(5) no 4_454
H4 H22 3.21(4) no 2_564
H5 C12 3.56(3) no 2_554
H5 C15 3.53(4) no 2_554
H5 C18 3.32(4) no 2_554
H5 C19 3.04(4) no 2_554
H5 C20 3.17(4) no 2_554
H5 C24 3.29(3) no 2_564
H5 C25 3.08(3) no 2_564
H5 C26 3.49(3) no 2_564
H5 H1 3.48(4) no 3_555
H5 H20 3.58(4) no 2_564
H5 H21 3.23(4) no 2_564
H6 N3 2.59(3) no 3_555
H6 C11 3.36(3) no 3_555
H6 C12 3.43(3) no 3_555
H6 C13 3.51(3) no 3_555
H6 C17 3.32(4) no 2_554
H6 C18 3.48(3) no 2_554
H6 H1 2.95(4) no 3_555
H6 H2 3.57(5) no 3_555
H6 H10 2.58(3) no 3_555
H6 H11 3.38(4) no 3_555
H6 H15 3.39(5) no 2_554
H7 N3 3.24(4) no 3_555
H7 C3 3.33(3) no 4_555
H7 C13 3.58(4) no 3_555
H7 H3 2.52(4) no 4_555
H7 H4 3.41(3) no 4_555
H7 H11 3.13(5) no 3_555
H8 C25 3.32(3) no 2_554
H8 C26 3.14(3) no 2_554
H8 H3 3.56(3) no 4_555
H8 H21 3.34(4) no 2_554
H8 H22 3.11(4) no 2_554
H9 C4 3.37(3) no 2_555
H9 C5 3.34(2) no 2_555
H9 C9 3.18(3) no 2_555
H9 C10 2.98(3) no 2_555
H10 C3 3.58(3) no 2_555
H10 C4 3.50(3) no 2_555
H10 C6 3.36(2) no 3_445
H10 H6 2.58(3) no 3_445
H10 H13 3.57(5) no 3_455
H10 H14 3.50(4) no 3_455
H11 N2 3.21(3) no 1_545
H11 C3 3.18(3) no 1_545
H11 C21 3.41(3) no 1_545
H11 H3 3.39(4) no 1_545
H11 H6 3.38(4) no 3_445
H11 H7 3.13(5) no 3_445
H11 H15 3.07(4) no 4_444
H11 H17 2.51(3) no 1_545
H11 H20 3.18(4) no 4_444
H11 H22 3.47(4) no 2_554
H12 N2 3.58(2) no 1_545
H12 C2 3.22(2) no 1_545
H12 C3 3.593(19) no 1_545
H12 C4 3.26(3) no 1_545
H12 C5 3.41(3) no 1_545
H12 C8 3.45(3) no 1_545
H12 C9 2.85(3) no 1_545
H12 C10 2.85(3) no 1_545
H12 C21 3.20(3) no 1_545
H12 C22 3.34(3) no 1_545
H12 C23 3.12(3) no 1_545
H12 H17 2.39(4) no 1_545
H12 H19 2.71(4) no 1_545
H12 H22 3.32(4) no 2_554
H13 N2 3.08(3) no 4_545
H13 C3 3.54(3) no 4_545
H13 C6 3.53(3) no 1_545
H13 H3 3.44(4) no 4_545
H13 H10 3.57(5) no 3_545
H13 H19 3.09(4) no 1_545
H13 H21 3.15(4) no 2_554
H14 N2 3.30(3) no 4_545
H14 N4 2.54(3) no 3_545
H14 C1 2.98(3) no 4_545
H14 C2 3.13(3) no 4_545
H14 C21 3.52(4) no 3_545
H14 C22 3.44(4) no 3_545
H14 C26 3.36(3) no 3_545
H14 H1 2.88(4) no 4_545
H14 H2 2.53(3) no 4_545
H14 H10 3.50(4) no 3_545
H14 H18 2.74(5) no 3_545
H14 H21 3.52(3) no 2_554
H14 H22 3.25(3) no 3_545
H15 N3 3.48(3) no 4_545
H15 N4 3.30(4) no 3_545
H15 C3 3.29(3) no 4_555
H15 C13 3.42(3) no 4_545
H15 H2 3.47(3) no 4_545
H15 H3 2.66(4) no 4_555
H15 H4 3.42(5) no 4_555
H15 H6 3.39(5) no 2_555
H15 H11 3.07(4) no 4_545
H15 H22 3.17(4) no 3_545
H16 C5 3.59(3) no 2_555
H16 C6 3.48(3) no 2_555
H16 H3 3.29(4) no 4_555
H17 C13 2.94(3) no 1_565
H17 C14 2.88(3) no 1_565
H17 H11 2.51(3) no 1_565
H17 H12 2.39(4) no 1_565
H17 H20 3.16(3) no 4_454
H18 C16 3.27(3) no 3_455
H18 H14 2.74(5) no 3_455
H18 H20 3.16(3) no 4_454
H18 H21 3.00(3) no 4_454
H19 N2 3.56(3) no 4_555
H19 C14 3.38(3) no 1_565
H19 H3 2.92(4) no 4_555
H19 H12 2.71(4) no 1_565
H19 H13 3.09(4) no 1_565
H20 N2 2.46(4) no 4_555
H20 C1 3.46(3) no 4_555
H20 C2 3.35(4) no 4_555
H20 C3 3.26(4) no 4_555
H20 C21 3.58(3) no 4_555
H20 H1 2.77(4) no 4_555
H20 H3 3.19(5) no 4_555
H20 H5 3.58(4) no 2_565
H20 H11 3.18(4) no 4_545
H20 H17 3.16(3) no 4_555
H20 H18 3.16(3) no 4_555
H21 C15 2.86(3) no 2_555
H21 C16 3.06(3) no 2_555
H21 C17 3.45(3) no 2_555
H21 C19 3.50(4) no 2_555
H21 C20 3.08(4) no 2_555
H21 H5 3.23(4) no 2_565
H21 H8 3.34(4) no 2_555
H21 H13 3.15(4) no 2_555
H21 H14 3.52(3) no 2_555
H21 H18 3.00(3) no 4_555
H22 N3 3.05(4) no 2_555
H22 C1 3.53(3) no 2_555
H22 C4 3.55(3) no 2_565
H22 C12 3.05(3) no 2_555
H22 C13 2.88(3) no 2_555
H22 C14 2.81(3) no 2_555
H22 C19 2.95(3) no 2_555
H22 C20 2.84(3) no 2_555
H22 H2 2.51(4) no 2_555
H22 H4 3.21(4) no 2_565
H22 H8 3.11(4) no 2_555
H22 H11 3.47(4) no 2_555
H22 H12 3.32(4) no 2_555
H22 H14 3.25(3) no 3_455
H22 H15 3.17(4) no 3_455

loop_
_geom_torsion_atom_site_label_1
_geom_torsion_atom_site_label_2
_geom_torsion_atom_site_label_3
_geom_torsion_atom_site_label_4
_geom_torsion
_geom_torsion_publ_flag
C1 N1 C11 C12 59.68(19) no
C11 N1 C1 C2 -176.71(16) no
C1 N1 C21 C22 -163.58(16) no
C21 N1 C1 C2 62.8(3) no
C11 N1 C21 C22 74.20(18) no
C21 N1 C11 C12 -178.16(11) no
C2 N2 C3 C4 -2.5(3) no
C3 N2 C2 C1 179.71(16) no
C3 N2 C2 C9 0.0(3) no
C12 N3 C13 C14 2.0(4) no
C13 N3 C12 C11 -176.76(18) no
C13 N3 C12 C19 0.2(4) no
C22 N4 C26 C25 -0.7(3) no
C26 N4 C22 C21 -178.88(14) no
C26 N4 C22 C23 -0.3(3) no
N1 C1 C2 N2 -119.19(17) no
N1 C1 C2 C9 60.5(3) no
N2 C2 C9 C8 -177.24(17) no
N2 C2 C9 C10 2.5(3) no
C1 C2 C9 C8 3.1(3) no
C1 C2 C9 C10 -177.18(16) no
N2 C3 C4 C10 2.3(4) no
C3 C4 C10 C5 179.88(19) no
C3 C4 C10 C9 0.4(3) no
C6 C5 C10 C4 -177.8(3) no
C6 C5 C10 C9 1.7(4) no
C10 C5 C6 C7 0.0(4) no
C5 C6 C7 C8 -1.1(5) no
C6 C7 C8 C9 0.3(4) no
C7 C8 C9 C2 -178.9(2) no
C7 C8 C9 C10 1.4(3) no
C2 C9 C10 C4 -2.6(3) no
C2 C9 C10 C5 177.88(17) no
C8 C9 C10 C4 177.12(17) no
C8 C9 C10 C5 -2.4(3) no
N1 C11 C12 N3 -111.90(19) no
N1 C11 C12 C19 71.1(2) no
N3 C12 C19 C18 178.14(19) no
N3 C12 C19 C20 -2.1(4) no
C11 C12 C19 C18 -5.1(4) no
C11 C12 C19 C20 174.62(18) no
N3 C13 C14 C20 -2.0(4) no
C13 C14 C20 C15 -179.4(2) no
C13 C14 C20 C19 -0.1(4) no
C16 C15 C20 C14 177.9(3) no
C16 C15 C20 C19 -1.5(4) no
C20 C15 C16 C17 0.6(4) no
C15 C16 C17 C18 0.7(4) no
C16 C17 C18 C19 -1.1(4) no
C17 C18 C19 C12 179.9(2) no
C17 C18 C19 C20 0.2(4) no
C12 C19 C20 C14 2.0(3) no
C12 C19 C20 C15 -178.66(18) no
C18 C19 C20 C14 -178.27(19) no
C18 C19 C20 C15 1.1(4) no
N1 C21 C22 N4 -131.48(17) no
N1 C21 C22 C23 50.0(3) no
N4 C22 C23 C24 0.8(3) no
C21 C22 C23 C24 179.27(14) no
C22 C23 C24 C25 -0.2(3) no
C23 C24 C25 C26 -0.7(3) no
C24 C25 C26 N4 1.2(3) no
